data_7159350
loop_
_publ_author_name
'Zhang, Tao'
'Ni, Yifeng'
'Sun, Jiangtao'

_publ_section_title
;
 Copper-catalyzed reaction of benzoxazinanones with sulfilimines: access
 to 2-ethynyl-benzoimidazoles <i>via</i> an abnormal skeletal
 rearrangement.
;
_journal_issue 22
_journal_name_full 'Organic &amp; biomolecular chemistry'
_journal_page_first 4583
_journal_page_last 4586
_journal_paper_doi 10.1039/d3ob00569k
_journal_volume 21
_journal_year 2023
_chemical_formula_moiety 'C21 H15 N3 O4 S'
_chemical_formula_sum 'C21 H15 N3 O4 S'
_chemical_formula_weight 405.42
_space_group_crystal_system monoclinic
_space_group_IT_number 14
_space_group_name_Hall '-P 2yn'
_space_group_name_H-M_alt 'P 1 21/n 1'
_atom_sites_solution_hydrogens geom
_audit_creation_date 2023-04-13
_audit_creation_method
;
Olex2 1.5-ac5-024
(compiled 2022.04.12 svn.rca3783a0 for Rigaku Oxford Diffraction, GUI svn.r6498)
;
_audit_update_record
;
2023-04-13 deposited with the CCDC.	2023-05-15 downloaded from the CCDC.
;
_cell_angle_alpha 90
_cell_angle_beta 114.233(2)
_cell_angle_gamma 90
_cell_formula_units_Z 4
_cell_length_a 9.1583(2)
_cell_length_b 21.8770(3)
_cell_length_c 10.2542(2)
_cell_measurement_reflns_used 10337
_cell_measurement_temperature 301(2)
_cell_measurement_theta_max 76.9680
_cell_measurement_theta_min 5.1280
_cell_volume 1873.46(7)
_computing_molecular_graphics 'Olex2 1.5-ac5-024 (Dolomanov et al., 2009)'
_computing_publication_material 'Olex2 1.5-ac5-024 (Dolomanov et al., 2009)'
_computing_structure_refinement 'SHELXL-2017/1 (Sheldrick, 2017)'
_computing_structure_solution 'SHELXT 2014/5 (Sheldrick, 2014)'
_diffrn_ambient_temperature 301(2)
_diffrn_measured_fraction_theta_full 0.996
_diffrn_measured_fraction_theta_max 0.952
_diffrn_measurement_device_type 'XtaLAB Synergy R, DW system, HyPix'
_diffrn_radiation_type CuK\a
_diffrn_radiation_wavelength 1.54184
_diffrn_reflns_av_R_equivalents 0.0225
_diffrn_reflns_av_unetI/netI 0.0190
_diffrn_reflns_Laue_measured_fraction_full 0.996
_diffrn_reflns_Laue_measured_fraction_max 0.952
_diffrn_reflns_limit_h_max 11
_diffrn_reflns_limit_h_min -10
_diffrn_reflns_limit_k_max 27
_diffrn_reflns_limit_k_min -25
_diffrn_reflns_limit_l_max 12
_diffrn_reflns_limit_l_min -12
_diffrn_reflns_number 12222
_diffrn_reflns_point_group_measured_fraction_full 0.996
_diffrn_reflns_point_group_measured_fraction_max 0.952
_diffrn_reflns_theta_full 67.684
_diffrn_reflns_theta_max 77.261
_diffrn_reflns_theta_min 5.144
_exptl_absorpt_coefficient_mu 1.837
_exptl_crystal_colour yellow
_exptl_crystal_density_diffrn 1.437
_exptl_crystal_description Block
_exptl_crystal_F_000 840
_exptl_crystal_size_max 0.2
_exptl_crystal_size_mid 0.2
_exptl_crystal_size_min 0.2
_refine_diff_density_max 0.227
_refine_diff_density_min -0.417
_refine_diff_density_rms 0.036
_refine_ls_extinction_coef 0.0108(7)
_refine_ls_extinction_expression Fc^*^=kFc[1+0.001xFc^2^\l^3^/sin(2\q)]^-1/4^
_refine_ls_extinction_method 'SHELXL-2017/1 (Sheldrick 2017)'
_refine_ls_goodness_of_fit_ref 1.054
_refine_ls_hydrogen_treatment constr
_refine_ls_matrix_type full
_refine_ls_number_parameters 263
_refine_ls_number_reflns 3785
_refine_ls_number_restraints 0
_refine_ls_restrained_S_all 1.054
_refine_ls_R_factor_all 0.0400
_refine_ls_R_factor_gt 0.0380
_refine_ls_shift/su_max 0.001
_refine_ls_shift/su_mean 0.000
_refine_ls_structure_factor_coef Fsqd
_refine_ls_weighting_details 'w=1/[\s^2^(Fo^2^)+(0.0551P)^2^+0.4516P] where P=(Fo^2^+2Fc^2^)/3'
_refine_ls_weighting_scheme calc
_refine_ls_wR_factor_gt 0.1045
_refine_ls_wR_factor_ref 0.1060
_reflns_Friedel_coverage 0.000
_reflns_number_gt 3517
_reflns_number_total 3785
_reflns_threshold_expression 'I > 2\s(I)'
_cod_data_source_file d3ob00569k2.cif
_cod_data_source_block zt-20230413_auto
_cod_depositor_comments 'Adding full bibliography for 7159349--7159350.cif.'
_cod_database_code 7159350
_shelx_shelxl_version_number 2017/1
_shelx_space_group_comment
;
The symmetry employed for this shelxl refinement is uniquely defined
by the following loop, which should always be used as a source of
symmetry information in preference to the above space-group names.
They are only intended as comments.
;
_olex2_refinement_description
;
1.a Ternary CH refined with riding coordinates:
 C2(H2)
1.b Aromatic/amide H refined with riding coordinates:
 C22(H22), C15(H15), C25(H25), C23(H23), C26(H26), C8(H8), C11(H11), C5(H5),
 C13(H13), C14(H14), C12(H12), C7(H7), C6(H6)
1.c :
 C20(H20)
;
_olex2_submission_special_instructions 'No special instructions were received'

loop_
_space_group_symop_operation_xyz
'x, y, z'
'-x+1/2, y+1/2, -z+1/2'
'-x, -y, -z'
'x-1/2, -y-1/2, z-1/2'

loop_
_atom_site_label
_atom_site_type_symbol
_atom_site_fract_x
_atom_site_fract_y
_atom_site_fract_z
_atom_site_U_iso_or_equiv
_atom_site_adp_type
_atom_site_occupancy
_atom_site_site_symmetry_order
_atom_site_calc_flag
_atom_site_refinement_flags_posn
_atom_site_refinement_flags_adp
_atom_site_refinement_flags_occupancy
_atom_site_disorder_assembly
_atom_site_disorder_group
S16 S 0.15874(4) 0.44565(2) 0.36894(4) 0.04470(15) Uani 1 1 d . . . . .
O18 O 0.04984(14) 0.49151(5) 0.37151(12) 0.0559(3) Uani 1 1 d . . . . .
O17 O 0.20486(16) 0.44059(6) 0.25283(13) 0.0598(3) Uani 1 1 d . . . . .
N1 N 0.15409(14) 0.32932(6) 0.59907(13) 0.0454(3) Uani 1 1 d . . . . .
N3 N 0.07569(14) 0.37836(6) 0.37767(12) 0.0428(3) Uani 1 1 d . . . . .
C2 C 0.03209(16) 0.37100(7) 0.50179(15) 0.0415(3) Uani 1 1 d . . . . .
H2 H 0.036097 0.410486 0.548284 0.050 Uiso 1 1 calc R U . . .
C10 C 0.22823(17) 0.34129(6) 0.74757(15) 0.0415(3) Uani 1 1 d . . . . .
O29 O 0.85971(17) 0.42650(8) 0.9202(2) 0.0974(5) Uani 1 1 d . . . . .
C9 C 0.22028(17) 0.29782(7) 0.51731(16) 0.0444(3) Uani 1 1 d . . . . .
N27 N 0.73670(18) 0.44658(7) 0.9206(2) 0.0671(4) Uani 1 1 d . . . . .
C4 C 0.17160(16) 0.32509(7) 0.38401(15) 0.0436(3) Uani 1 1 d . . . . .
C21 C 0.33334(17) 0.45016(6) 0.52991(16) 0.0429(3) Uani 1 1 d . . . . .
O28 O 0.72209(19) 0.46490(10) 1.02591(18) 0.1004(6) Uani 1 1 d . . . . .
C22 C 0.32762(18) 0.48007(7) 0.64683(17) 0.0470(3) Uani 1 1 d . . . . .
H22 H 0.235152 0.500389 0.638906 0.056 Uiso 1 1 calc R U . . .
C15 C 0.14131(19) 0.37184(7) 0.81162(17) 0.0493(4) Uani 1 1 d . . . . .
H15 H 0.034731 0.381998 0.757676 0.059 Uiso 1 1 calc R U . . .
C25 C 0.60370(19) 0.41963(8) 0.6666(2) 0.0556(4) Uani 1 1 d . . . . .
H25 H 0.696995 0.399820 0.674973 0.067 Uiso 1 1 calc R U . . .
C19 C -0.12888(19) 0.34415(8) 0.45277(18) 0.0520(4) Uani 1 1 d . . . . .
C23 C 0.46138(19) 0.47929(7) 0.77562(18) 0.0517(4) Uani 1 1 d . . . . .
H23 H 0.460559 0.498793 0.855902 0.062 Uiso 1 1 calc R U . . .
C24 C 0.59547(18) 0.44892(7) 0.78169(19) 0.0509(4) Uani 1 1 d . . . . .
C26 C 0.47046(19) 0.42019(7) 0.53801(19) 0.0515(4) Uani 1 1 d . . . . .
H26 H 0.472525 0.400792 0.458081 0.062 Uiso 1 1 calc R U . . .
C8 C 0.31549(19) 0.24559(8) 0.5479(2) 0.0570(4) Uani 1 1 d . . . . .
H8 H 0.348412 0.226134 0.635980 0.068 Uiso 1 1 calc R U . . .
C11 C 0.38586(18) 0.32485(7) 0.83076(17) 0.0504(4) Uani 1 1 d . . . . .
H11 H 0.445327 0.304065 0.789997 0.061 Uiso 1 1 calc R U . . .
C5 C 0.2140(2) 0.30271(8) 0.27877(19) 0.0564(4) Uani 1 1 d . . . . .
H5 H 0.179042 0.321477 0.189714 0.068 Uiso 1 1 calc R U . . .
C13 C 0.3689(2) 0.37069(9) 1.03717(19) 0.0632(5) Uani 1 1 d . . . . .
H13 H 0.416273 0.380540 1.133882 0.076 Uiso 1 1 calc R U . . .
C14 C 0.2127(2) 0.38712(9) 0.95499(18) 0.0581(4) Uani 1 1 d . . . . .
H14 H 0.154877 0.408646 0.996192 0.070 Uiso 1 1 calc R U . . .
C12 C 0.4539(2) 0.33962(9) 0.97485(19) 0.0604(4) Uani 1 1 d . . . . .
H12 H 0.559196 0.328266 1.030410 0.072 Uiso 1 1 calc R U . . .
C7 C 0.3594(2) 0.22363(9) 0.4425(2) 0.0680(5) Uani 1 1 d . . . . .
H7 H 0.424107 0.189101 0.461452 0.082 Uiso 1 1 calc R U . . .
C6 C 0.3106(2) 0.25117(9) 0.3105(2) 0.0683(5) Uani 1 1 d . . . . .
H6 H 0.342553 0.235130 0.242407 0.082 Uiso 1 1 calc R U . . .
C20 C -0.2554(2) 0.32152(11) 0.4171(3) 0.0792(6) Uani 1 1 d . . . . .
H20 H -0.355838 0.303567 0.388810 0.095 Uiso 1 1 calc R U . . .

loop_
_atom_site_aniso_label
_atom_site_aniso_U_11
_atom_site_aniso_U_22
_atom_site_aniso_U_33
_atom_site_aniso_U_23
_atom_site_aniso_U_13
_atom_site_aniso_U_12
S16 0.0495(2) 0.0486(2) 0.0398(2) 0.00168(13) 0.02210(16) 0.00056(14)
O18 0.0581(7) 0.0560(6) 0.0520(6) 0.0072(5) 0.0209(5) 0.0123(5)
O17 0.0748(8) 0.0671(7) 0.0483(6) 0.0004(5) 0.0362(6) -0.0062(6)
N1 0.0434(6) 0.0523(7) 0.0413(6) 0.0013(5) 0.0184(5) 0.0094(5)
N3 0.0412(6) 0.0506(7) 0.0386(6) -0.0031(5) 0.0186(5) -0.0017(5)
C2 0.0390(7) 0.0479(7) 0.0402(7) 0.0005(6) 0.0189(6) 0.0028(6)
C10 0.0434(7) 0.0439(7) 0.0406(7) 0.0043(6) 0.0207(6) -0.0011(6)
O29 0.0499(8) 0.1041(12) 0.1110(13) -0.0099(10) 0.0056(8) 0.0187(8)
C9 0.0377(7) 0.0471(8) 0.0483(8) -0.0089(6) 0.0176(6) -0.0022(6)
N27 0.0475(8) 0.0625(9) 0.0743(11) -0.0062(8) 0.0076(7) -0.0009(6)
C4 0.0386(7) 0.0471(8) 0.0465(8) -0.0116(6) 0.0188(6) -0.0065(6)
C21 0.0428(7) 0.0426(7) 0.0478(8) -0.0025(6) 0.0232(6) -0.0041(6)
O28 0.0727(10) 0.1373(15) 0.0665(10) -0.0210(10) 0.0037(8) 0.0092(10)
C22 0.0424(8) 0.0493(8) 0.0522(8) -0.0053(6) 0.0223(7) 0.0018(6)
C15 0.0449(8) 0.0630(9) 0.0455(8) 0.0051(7) 0.0242(6) 0.0049(7)
C25 0.0403(8) 0.0526(9) 0.0767(11) -0.0073(8) 0.0269(8) -0.0002(6)
C19 0.0440(8) 0.0598(9) 0.0566(9) 0.0003(7) 0.0249(7) 0.0032(7)
C23 0.0472(8) 0.0544(9) 0.0523(9) -0.0105(7) 0.0192(7) -0.0026(7)
C24 0.0400(8) 0.0470(8) 0.0601(10) -0.0030(7) 0.0148(7) -0.0049(6)
C26 0.0482(8) 0.0525(9) 0.0621(9) -0.0109(7) 0.0310(7) -0.0040(7)
C8 0.0492(9) 0.0519(9) 0.0651(10) -0.0092(8) 0.0184(8) 0.0056(7)
C11 0.0460(8) 0.0551(9) 0.0510(8) 0.0018(7) 0.0207(7) 0.0057(7)
C5 0.0552(9) 0.0667(10) 0.0514(9) -0.0214(8) 0.0261(7) -0.0125(8)
C13 0.0655(11) 0.0794(12) 0.0423(8) -0.0016(8) 0.0195(8) -0.0009(9)
C14 0.0609(10) 0.0744(11) 0.0474(9) -0.0015(8) 0.0306(8) 0.0023(8)
C12 0.0510(9) 0.0725(11) 0.0494(9) 0.0050(8) 0.0122(7) 0.0057(8)
C7 0.0538(10) 0.0613(10) 0.0847(14) -0.0266(10) 0.0240(9) 0.0061(8)
C6 0.0610(10) 0.0754(12) 0.0746(12) -0.0373(10) 0.0340(9) -0.0058(9)
C20 0.0508(10) 0.0919(15) 0.0994(16) -0.0123(12) 0.0354(11) -0.0138(10)

loop_
_atom_type_symbol
_atom_type_description
_atom_type_scat_dispersion_real
_atom_type_scat_dispersion_imag
_atom_type_scat_source
C C 0.0181 0.0091 'International Tables Vol C Tables 4.2.6.8 and 6.1.1.4'
H H 0.0000 0.0000 'International Tables Vol C Tables 4.2.6.8 and 6.1.1.4'
N N 0.0311 0.0180 'International Tables Vol C Tables 4.2.6.8 and 6.1.1.4'
O O 0.0492 0.0322 'International Tables Vol C Tables 4.2.6.8 and 6.1.1.4'
S S 0.3331 0.5567 'International Tables Vol C Tables 4.2.6.8 and 6.1.1.4'

loop_
_geom_angle_atom_site_label_1
_geom_angle_atom_site_label_2
_geom_angle_atom_site_label_3
_geom_angle
_geom_angle_site_symmetry_1
_geom_angle_site_symmetry_3
_geom_angle_publ_flag
O18 S16 N3 106.35(7) . . ?
O18 S16 C21 108.41(7) . . ?
O17 S16 O18 121.46(7) . . ?
O17 S16 N3 105.88(7) . . ?
O17 S16 C21 108.70(7) . . ?
N3 S16 C21 104.81(6) . . ?
C10 N1 C2 120.75(12) . . ?
C9 N1 C2 107.11(11) . . ?
C9 N1 C10 126.95(12) . . ?
C2 N3 S16 115.27(9) . . ?
C4 N3 S16 115.47(9) . . ?
C4 N3 C2 104.21(11) . . ?
N1 C2 N3 104.54(10) . . ?
N1 C2 C19 111.12(12) . . ?
C19 C2 N3 109.48(12) . . ?
C15 C10 N1 118.80(13) . . ?
C11 C10 N1 122.14(13) . . ?
C11 C10 C15 119.04(14) . . ?
C4 C9 N1 109.60(13) . . ?
C4 C9 C8 119.53(14) . . ?
C8 C9 N1 130.82(15) . . ?
O29 N27 C24 117.15(18) . . ?
O28 N27 O29 124.54(18) . . ?
O28 N27 C24 118.32(16) . . ?
C9 C4 N3 109.56(12) . . ?
C5 C4 N3 127.79(15) . . ?
C5 C4 C9 122.64(15) . . ?
C22 C21 S16 119.56(11) . . ?
C22 C21 C26 121.71(15) . . ?
C26 C21 S16 118.61(12) . . ?
C23 C22 C21 119.12(14) . . ?
C14 C15 C10 120.32(15) . . ?
C24 C25 C26 118.57(14) . . ?
C20 C19 C2 178.0(2) . . ?
C24 C23 C22 118.24(15) . . ?
C25 C24 N27 118.47(15) . . ?
C25 C24 C23 123.37(16) . . ?
C23 C24 N27 118.14(15) . . ?
C25 C26 C21 118.97(15) . . ?
C7 C8 C9 117.69(17) . . ?
C12 C11 C10 119.58(15) . . ?
C4 C5 C6 117.54(17) . . ?
C12 C13 C14 119.30(16) . . ?
C13 C14 C15 120.47(16) . . ?
C13 C12 C11 121.25(16) . . ?
C6 C7 C8 122.26(17) . . ?
C7 C6 C5 120.33(16) . . ?

loop_
_geom_bond_atom_site_label_1
_geom_bond_atom_site_label_2
_geom_bond_distance
_geom_bond_site_symmetry_2
_geom_bond_publ_flag
S16 O18 1.4224(12) . ?
S16 O17 1.4217(11) . ?
S16 N3 1.6761(13) . ?
S16 C21 1.7676(16) . ?
N1 C2 1.4697(18) . ?
N1 C10 1.4140(18) . ?
N1 C9 1.4008(18) . ?
N3 C2 1.4908(17) . ?
N3 C4 1.4447(18) . ?
C2 C19 1.471(2) . ?
C10 C15 1.393(2) . ?
C10 C11 1.389(2) . ?
O29 N27 1.211(2) . ?
C9 C4 1.387(2) . ?
C9 C8 1.393(2) . ?
N27 O28 1.210(2) . ?
N27 C24 1.480(2) . ?
C4 C5 1.378(2) . ?
C21 C22 1.386(2) . ?
C21 C26 1.389(2) . ?
C22 C23 1.385(2) . ?
C15 C14 1.383(2) . ?
C25 C24 1.372(2) . ?
C25 C26 1.381(2) . ?
C19 C20 1.172(3) . ?
C23 C24 1.375(2) . ?
C8 C7 1.385(3) . ?
C11 C12 1.386(2) . ?
C5 C6 1.387(3) . ?
C13 C14 1.377(3) . ?
C13 C12 1.373(3) . ?
C7 C6 1.377(3) . ?
